data_7047156
loop_
_publ_author_name
'Kuhlmann, Lisa'
'Methling, Rafael'
'Simon, Jasmin'
'Neumann, Beate'
'Stammler, Hans-Georg'
'Strassert, Cristian A.'
'Mitzel, Norbert W.'

_publ_section_title
;
 Fluorescent phenoxy benzoxazole complexes of zirconium and hafnium:
 synthesis, structure and photo-physical behaviour.
;
_journal_issue 32
_journal_name_full 'Dalton transactions (Cambridge, England : 2003)'
_journal_page_first 11245
_journal_page_last 11252
_journal_paper_doi 10.1039/c8dt01757c
_journal_volume 47
_journal_year 2018
_chemical_formula_moiety 'C42 H38 Hf N2 O6'
_chemical_formula_sum 'C42 H38 Hf N2 O6'
_chemical_formula_weight 845.23
_space_group_crystal_system monoclinic
_space_group_IT_number 14
_space_group_name_Hall '-P 2ybc'
_space_group_name_H-M_alt 'P 1 21/c 1'
_symmetry_space_group_name_Hall '-P 2ybc'
_symmetry_space_group_name_H-M 'P 1 21/c 1'
_atom_sites_solution_hydrogens geom
_atom_sites_solution_primary direct
_audit_creation_date 2016-11-24
_audit_creation_method
;
Olex2 1.2
(compiled 2016.11.07 svn.r3352 for OlexSys, GUI svn.r5261)
;
_audit_update_record
;
2018-01-11 deposited with the CCDC.
2018-07-26 downloaded from the CCDC.
;
_cell_angle_alpha 90.0
_cell_angle_beta 106.436(3)
_cell_angle_gamma 90.0
_cell_formula_units_Z 4
_cell_length_a 10.1170(2)
_cell_length_b 29.0237(7)
_cell_length_c 12.8277(3)
_cell_measurement_reflns_used 77999
_cell_measurement_temperature 99.99(14)
_cell_measurement_theta_max 32.0890
_cell_measurement_theta_min 2.1610
_cell_volume 3612.71(15)
_computing_cell_refinement 'CrysAlisPro 1.171.38.43 (Rigaku OD, 2015)'
_computing_data_collection 'CrysAlisPro 1.171.38.43 (Rigaku OD, 2015)'
_computing_data_reduction 'CrysAlisPro 1.171.38.43 (Rigaku OD, 2015)'
_computing_molecular_graphics
;
O. V. Dolomanov, L. J. Bourhis, R. J. Gildea, J. A. K. Howard and H. Puschmann,
OLEX2: a complete structure solution, refinement and analysis program.
J. Appl. Cryst. (2009). 42, 339-341.
;
_computing_publication_material
;
O. V. Dolomanov, L. J. Bourhis, R. J. Gildea, J. A. K. Howard and H. Puschmann,
OLEX2: a complete structure solution, refinement and analysis program.
J. Appl. Cryst. (2009). 42, 339-341.
;
_computing_structure_refinement
;
SHELXL, G.M. Sheldrick, Acta Cryst.
(2008). A64, 112-122
;
_computing_structure_solution
;
SHELXS, G.M. Sheldrick, Acta Cryst.
(2008). A64, 112-122
;
_diffrn_ambient_environment N~2~
_diffrn_ambient_temperature 100.00(10)
_diffrn_detector 'CCD plate'
_diffrn_detector_area_resol_mean 8.0951
_diffrn_detector_type Eos
_diffrn_measured_fraction_theta_full 1.000
_diffrn_measured_fraction_theta_max 0.964
_diffrn_measurement_details
;
List of Runs (angles in degrees, time in seconds):

  # Type    Start    End  Width  t~exp~   \w     \q     \k     \f   Frames
#--------------------------------------------------------------------------
  1  \w      3.00  93.00   0.75    8.00    --   24.87  38.00   0.00  120
  2  \w     47.00  90.50   0.75    8.00    --   24.87  57.00  90.00   58
  3  \w      7.00  90.25   0.75    8.00    --   24.87  38.00 -90.00  111
  4  \w     -7.00  31.25   0.75    8.00    --   24.87 -99.00-180.00   51
  5  \w    -10.00  16.25   0.75    8.00    --  -23.50  57.00  60.00   35
  6  \w     37.00  94.00   0.75    8.00    --   24.87 178.00 -30.00   76
  7  \w     35.00  61.25   0.75    8.00    --   24.87 178.00-150.00   35
  8  \w    -61.00 -35.50   0.75    8.00    --  -23.50-178.00  90.00   34
  9  \w    -62.00 -35.00   0.75    8.00    --  -23.50-178.00 120.00   36
 10  \w     34.00 100.00   0.75    8.00    --   24.87-178.00 120.00   88
 11  \w     52.75  85.00   0.75    8.00    --   24.87-133.00  17.27   43
 12  \w     -4.00  90.50   0.75    8.00    --   24.87  77.00  30.00  126
 13  \w     23.50  85.00   0.75    8.00    --   24.87-133.00 179.43   82
 14  \w     -4.00  93.50   0.75    8.00    --   24.87  77.00 150.00  130
 15  \w     -4.00  41.00   0.75    8.00    --   24.87  77.00 -90.00   60
 16  \w     65.00  91.25   0.75    8.00    --   24.87  77.00 -90.00   35
 17  \w     35.00  68.00   0.75    8.00    --   24.87 178.00 150.00   44
 18  \w    -44.00  33.25   0.75    8.00    --   24.87 -57.00 -60.00  103
 19  \w      7.00  34.00   0.75    8.00    --   24.87-133.00  17.27   36
 20  \w    -95.00  46.75   0.75    8.00    --  -23.50   0.00 -60.00  189
 21  \w    -85.00  -9.25   0.75    8.00    --  -23.50 135.00-163.61  101
 22  \w    -95.00  46.75   0.75    8.00    --  -23.50   0.00   0.00  189
 23  \w    -95.00  46.75   0.75    8.00    --  -23.50   0.00 -30.00  189
 24  \w    -92.00  -5.00   0.75    8.00    --  -23.50 -57.00-120.00  116
 25  \w    -97.00 -36.25   0.75    8.00    --  -23.50-178.00 150.00   81
 26  \w    -65.00  19.00   0.75    8.00    --  -23.50 100.00  18.08  112
 27  \w    -95.00  46.75   0.75    8.00    --  -23.50   0.00-180.00  189
 28  \w    -95.00  46.75   0.75    8.00    --  -23.50   0.00-150.00  189
 29  \w    -95.00  46.75   0.75    8.00    --  -23.50   0.00-120.00  189
 30  \w    -95.00  46.75   0.75    8.00    --  -23.50   0.00 -90.00  189
 31  \w    -10.00  71.00   0.75    8.00    --   24.87-111.00-104.34  108
 32  \w     -4.00  92.75   0.75    8.00    --   24.87  77.00-180.00  129
 33  \w      6.00  93.00   0.75    8.00    --   24.87  57.00  90.00  116
 34  \w    -44.00  52.75   0.75    8.00    --   24.87 -77.00-150.00  129
 35  \w    -95.00 -68.00   0.75    8.00    --  -23.50   0.00  60.00   36
 36  \w    -95.00  46.75   0.75    8.00    --  -23.50   0.00  30.00  189
;
_diffrn_measurement_device 'four-circle diffractometer'
_diffrn_measurement_device_type 'SuperNova, Single source at offset, Eos'
_diffrn_measurement_method '\w scans'
_diffrn_orient_matrix_type 'CrysAlisPro convention (1999,Acta A55,543-557)'
_diffrn_orient_matrix_UB_11 0.0554486000
_diffrn_orient_matrix_UB_12 0.0099995000
_diffrn_orient_matrix_UB_13 0.0404184000
_diffrn_orient_matrix_UB_21 -0.0472405000
_diffrn_orient_matrix_UB_22 0.0090837000
_diffrn_orient_matrix_UB_23 0.0262719000
_diffrn_orient_matrix_UB_31 0.0060446000
_diffrn_orient_matrix_UB_32 -0.0203603000
_diffrn_orient_matrix_UB_33 0.0316297000
_diffrn_radiation_monochromator mirror
_diffrn_radiation_probe x-ray
_diffrn_radiation_type MoK\a
_diffrn_radiation_wavelength 0.71073
_diffrn_reflns_av_R_equivalents 0.0448
_diffrn_reflns_av_unetI/netI 0.0814
_diffrn_reflns_Laue_measured_fraction_full 1.000
_diffrn_reflns_Laue_measured_fraction_max 0.964
_diffrn_reflns_limit_h_max 14
_diffrn_reflns_limit_h_min -15
_diffrn_reflns_limit_k_max 43
_diffrn_reflns_limit_k_min -42
_diffrn_reflns_limit_l_max 18
_diffrn_reflns_limit_l_min -18
_diffrn_reflns_number 349734
_diffrn_reflns_point_group_measured_fraction_full 1.000
_diffrn_reflns_point_group_measured_fraction_max 0.964
_diffrn_reflns_theta_full 26.000
_diffrn_reflns_theta_max 32.276
_diffrn_reflns_theta_min 1.798
_diffrn_source 'micro-focus sealed X-ray tube'
_diffrn_source_type 'SuperNova (Mo) X-ray Source'
_exptl_absorpt_coefficient_mu 2.924
_exptl_absorpt_correction_T_max 1.000
_exptl_absorpt_correction_T_min 0.433
_exptl_absorpt_correction_type gaussian
_exptl_absorpt_process_details
;
CrysAlisPro 1.171.38.43 (Rigaku Oxford Diffraction, 2015)
Numerical absorption correction based on gaussian integration over
            a multifaceted crystal model
Empirical absorption correction using spherical harmonics,
 implemented in SCALE3 ABSPACK scaling algorithm.
;
_exptl_crystal_colour 'clear colourless'
_exptl_crystal_colour_lustre clear
_exptl_crystal_colour_primary colourless
_exptl_crystal_density_diffrn 1.554
_exptl_crystal_description block
_exptl_crystal_F_000 1696
_exptl_crystal_recrystallization_method
'non-merohedrically twinned by a rotation of 2.9 deg. around [-0.43 0.01 -0.90] (reciprocal) or [-0.69 0.00 -0.72] (direct), ratio 52:48. Both domains were taken into account during data reduction and refinement'
_exptl_crystal_size_max 0.347
_exptl_crystal_size_mid 0.142
_exptl_crystal_size_min 0.043
_refine_diff_density_max 1.736
_refine_diff_density_min -1.086
_refine_diff_density_rms 0.110
_refine_ls_extinction_method none
_refine_ls_goodness_of_fit_ref 1.083
_refine_ls_hydrogen_treatment constr
_refine_ls_matrix_type full
_refine_ls_number_parameters 467
_refine_ls_number_reflns 28958
_refine_ls_number_restraints 0
_refine_ls_restrained_S_all 1.083
_refine_ls_R_factor_all 0.0323
_refine_ls_R_factor_gt 0.0260
_refine_ls_shift/su_max 0.003
_refine_ls_shift/su_mean 0.000
_refine_ls_structure_factor_coef Fsqd
_refine_ls_weighting_details 'w=1/[\s^2^(Fo^2^)+(0.0343P)^2^+2.1227P] where P=(Fo^2^+2Fc^2^)/3'
_refine_ls_weighting_scheme calc
_refine_ls_wR_factor_gt 0.0664
_refine_ls_wR_factor_ref 0.0672
_reflns_Friedel_coverage 0.000
_reflns_number_gt 24765
_reflns_number_total 28958
_reflns_threshold_expression 'I > 2\s(I)'
_cod_data_source_file c8dt01757c2.cif
_cod_data_source_block compound5
_cod_depositor_comments 'Adding full bibliography for 7047149--7047158.cif.'
_cod_original_cell_volume 3612.74(15)
_cod_database_code 7047156
_chemical_oxdiff_formula C43H43HfN4O4
_cell_oxdiff_angle_alpha 89.9284(12)
_cell_oxdiff_angle_beta 106.4191(16)
_cell_oxdiff_angle_gamma 90.0900(12)
_cell_oxdiff_length_a 10.11650(19)
_cell_oxdiff_length_b 29.0286(3)
_cell_oxdiff_length_c 12.8251(2)
_cell_oxdiff_measurement_reflns_used 77999
_cell_oxdiff_volume 3612.74(10)
_olex2_date_sample_data_collection 2016-10-11
_olex2_refinement_description
;
1. Twinned data refinement
 Scales: 0.5217(4) 0.4783(4)
2. Fixed Uiso
 At 1.2 times of:
  All C(H) groups
 At 1.5 times of:
  All C(H,H,H) groups
3.a Aromatic/amide H refined with riding coordinates:
 C2(H2), C3(H3), C5(H5), C6(H6), C7(H7), C8(H8), C13(H13), C14(H14), C15(H15),
 C16(H16), C19(H19), C20(H20), C22(H22), C23(H23), C24(H24), C25(H25), C30(H30),
  C31(H31), C32(H32), C33(H33)
3.b Idealised Me refined as rotating group:
 C36(H36A,H36B,H36C), C37(H37A,H37B,H37C), C38(H38A,H38B,H38C), C40(H40A,H40B,
 H40C), C41(H41A,H41B,H41C), C42(H42A,H42B,H42C)
;
_olex2_submission_special_instructions 'No special instructions were received'
_oxdiff_exptl_absorpt_empirical_details
;
Empirical correction (ABSPACK) includes:
- Absorption correction using spherical harmonics
- Frame scaling
;
_oxdiff_exptl_absorpt_empirical_full_max 2.094
_oxdiff_exptl_absorpt_empirical_full_min 0.673
_oxdiff_twin_integration_method simultaneous
_oxdiff_twin_items 2
_shelx_shelxl_version_number 2016/4
_shelx_space_group_comment
;
The symmetry employed for this shelxl refinement is uniquely defined
by the following loop, which should always be used as a source of
symmetry information in preference to the above space-group names.
They are only intended as comments.
;
_twin_special_details
;
Component 2 rotated by 2.9070\% 
 around [-0.43 0.01 -0.90] (reciprocal) or [-0.69 0.00 -0.72] (direct)
;

loop_
_space_group_symop_operation_xyz
'x, y, z'
'-x, y+1/2, -z+1/2'
'-x, -y, -z'
'x, -y-1/2, z-1/2'

loop_
_atom_site_label
_atom_site_type_symbol
_atom_site_fract_x
_atom_site_fract_y
_atom_site_fract_z
_atom_site_U_iso_or_equiv
_atom_site_adp_type
_atom_site_occupancy
_atom_site_site_symmetry_order
_atom_site_calc_flag
_atom_site_refinement_flags_posn
Hf1 Hf 0.02498(2) 0.10627(2) 0.20323(2) 0.00940(3) Uani 1 1 d .
O1 O -0.00727(19) 0.16501(6) 0.28064(14) 0.0124(4) Uani 1 1 d .
O2 O -0.32234(19) 0.19457(6) 0.00389(15) 0.0132(4) Uani 1 1 d .
O3 O 0.05158(19) 0.07171(6) 0.07157(15) 0.0123(3) Uani 1 1 d .
O4 O 0.30167(19) 0.17705(6) 0.02923(15) 0.0134(4) Uani 1 1 d .
O5 O 0.18208(19) 0.08449(6) 0.31592(15) 0.0140(4) Uani 1 1 d .
O6 O -0.12445(19) 0.06948(6) 0.22555(15) 0.0132(4) Uani 1 1 d .
N1 N -0.1523(2) 0.14415(7) 0.07361(17) 0.0109(4) Uani 1 1 d .
N2 N 0.1714(2) 0.15396(7) 0.13469(17) 0.0106(4) Uani 1 1 d .
C1 C -0.0627(3) 0.20617(9) 0.2626(2) 0.0115(5) Uani 1 1 d .
C2 C -0.0409(3) 0.23638(9) 0.3544(2) 0.0137(5) Uani 1 1 d .
H2 H 0.011334 0.225966 0.424097 0.016 Uiso 1 1 calc R
C3 C -0.0938(3) 0.27962(9) 0.3430(2) 0.0146(5) Uani 1 1 d .
H3 H -0.081558 0.298404 0.405645 0.017 Uiso 1 1 calc R
C4 C -0.1671(3) 0.29760(9) 0.2397(2) 0.0131(5) Uani 1 1 d .
C5 C -0.2124(3) 0.34375(9) 0.2280(2) 0.0159(5) Uani 1 1 d .
H5 H -0.197489 0.362768 0.290521 0.019 Uiso 1 1 calc R
C6 C -0.2778(3) 0.36156(9) 0.1276(2) 0.0195(6) Uani 1 1 d .
H6 H -0.308437 0.392642 0.120749 0.023 Uiso 1 1 calc R
C7 C -0.2990(3) 0.33360(9) 0.0353(2) 0.0176(5) Uani 1 1 d .
H7 H -0.343267 0.346104 -0.034302 0.021 Uiso 1 1 calc R
C8 C -0.2568(3) 0.28836(9) 0.0437(2) 0.0149(5) Uani 1 1 d .
H8 H -0.271401 0.270213 -0.020188 0.018 Uiso 1 1 calc R
C9 C -0.1917(3) 0.26834(8) 0.1466(2) 0.0114(5) Uani 1 1 d .
C10 C -0.1452(3) 0.22117(8) 0.1611(2) 0.0109(5) Uani 1 1 d .
C11 C -0.1982(3) 0.18615(9) 0.0790(2) 0.0109(5) Uani 1 1 d .
C12 C -0.3598(3) 0.15319(9) -0.0501(2) 0.0128(5) Uani 1 1 d .
C13 C -0.4802(3) 0.14344(10) -0.1293(2) 0.0182(5) Uani 1 1 d .
H13 H -0.548305 0.166199 -0.157912 0.022 Uiso 1 1 calc R
C14 C -0.4951(3) 0.09786(10) -0.1644(3) 0.0206(6) Uani 1 1 d .
H14 H -0.576158 0.088856 -0.218707 0.025 Uiso 1 1 calc R
C15 C -0.3928(3) 0.06501(10) -0.1212(2) 0.0186(6) Uani 1 1 d .
H15 H -0.406586 0.034213 -0.147169 0.022 Uiso 1 1 calc R
C16 C -0.2719(3) 0.07596(9) -0.0417(2) 0.0149(5) Uani 1 1 d .
H16 H -0.203456 0.053398 -0.012358 0.018 Uiso 1 1 calc R
C17 C -0.2560(3) 0.12153(9) -0.0073(2) 0.0126(5) Uani 1 1 d .
C18 C 0.0657(3) 0.08026(8) -0.0256(2) 0.0116(5) Uani 1 1 d .
C19 C 0.0202(3) 0.04562(9) -0.1072(2) 0.0144(5) Uani 1 1 d .
H19 H -0.016220 0.017477 -0.089448 0.017 Uiso 1 1 calc R
C20 C 0.0285(3) 0.05253(9) -0.2095(2) 0.0154(5) Uani 1 1 d .
H20 H -0.001092 0.028770 -0.261889 0.018 Uiso 1 1 calc R
C21 C 0.0801(3) 0.09417(9) -0.2410(2) 0.0138(5) Uani 1 1 d .
C22 C 0.0787(3) 0.10174(10) -0.3500(2) 0.0182(5) Uani 1 1 d .
H22 H 0.046679 0.077974 -0.401926 0.022 Uiso 1 1 calc R
C23 C 0.1224(3) 0.14247(10) -0.3827(2) 0.0207(6) Uani 1 1 d .
H23 H 0.120771 0.147028 -0.456417 0.025 Uiso 1 1 calc R
C24 C 0.1695(3) 0.17729(10) -0.3055(2) 0.0180(5) Uani 1 1 d .
H24 H 0.199033 0.205812 -0.327640 0.022 Uiso 1 1 calc R
C25 C 0.1739(3) 0.17100(9) -0.1985(2) 0.0137(5) Uani 1 1 d .
H25 H 0.206676 0.195285 -0.148134 0.016 Uiso 1 1 calc R
C26 C 0.1308(3) 0.12919(9) -0.1611(2) 0.0118(5) Uani 1 1 d .
C27 C 0.1271(3) 0.12054(9) -0.0517(2) 0.0116(5) Uani 1 1 d .
C28 C 0.1933(3) 0.15062(8) 0.0387(2) 0.0114(5) Uani 1 1 d .
C29 C 0.3525(3) 0.19806(9) 0.1291(2) 0.0130(5) Uani 1 1 d .
C30 C 0.4661(3) 0.22692(9) 0.1616(2) 0.0167(5) Uani 1 1 d .
H30 H 0.518783 0.235700 0.114227 0.020 Uiso 1 1 calc R
C31 C 0.4969(3) 0.24198(10) 0.2683(2) 0.0178(5) Uani 1 1 d .
H31 H 0.573835 0.261723 0.295697 0.021 Uiso 1 1 calc R
C32 C 0.4176(3) 0.22886(9) 0.3368(2) 0.0164(5) Uani 1 1 d .
H32 H 0.442371 0.240066 0.409366 0.020 Uiso 1 1 calc R
C33 C 0.3035(3) 0.19990(9) 0.3023(2) 0.0140(5) Uani 1 1 d .
H33 H 0.249635 0.191316 0.348966 0.017 Uiso 1 1 calc R
C34 C 0.2730(3) 0.18423(8) 0.1951(2) 0.0117(5) Uani 1 1 d .
C35 C 0.2923(3) 0.05760(9) 0.3788(2) 0.0136(5) Uani 1 1 d .
C36 C 0.2428(3) 0.03063(11) 0.4622(2) 0.0248(6) Uani 1 1 d .
H36A H 0.214554 0.052127 0.510769 0.037 Uiso 1 1 calc GR
H36B H 0.317701 0.011068 0.504709 0.037 Uiso 1 1 calc GR
H36C H 0.164228 0.011312 0.424794 0.037 Uiso 1 1 calc GR
C37 C 0.3358(3) 0.02458(11) 0.3022(3) 0.0248(6) Uani 1 1 d .
H37A H 0.258686 0.004179 0.267663 0.037 Uiso 1 1 calc GR
H37B H 0.414273 0.006107 0.343528 0.037 Uiso 1 1 calc GR
H37C H 0.362484 0.042226 0.246236 0.037 Uiso 1 1 calc GR
C38 C 0.4102(3) 0.08949(11) 0.4353(3) 0.0258(7) Uani 1 1 d .
H38A H 0.437330 0.108012 0.380885 0.039 Uiso 1 1 calc GR
H38B H 0.489002 0.071082 0.476407 0.039 Uiso 1 1 calc GR
H38C H 0.380301 0.109901 0.485141 0.039 Uiso 1 1 calc GR
C39 C -0.2363(3) 0.06517(9) 0.2710(2) 0.0145(5) Uani 1 1 d .
C40 C -0.1780(3) 0.06800(10) 0.3940(2) 0.0232(6) Uani 1 1 d .
H40A H -0.117518 0.041552 0.420163 0.035 Uiso 1 1 calc GR
H40B H -0.253829 0.067689 0.427619 0.035 Uiso 1 1 calc GR
H40C H -0.125259 0.096587 0.413536 0.035 Uiso 1 1 calc GR
C41 C -0.3059(3) 0.01873(10) 0.2366(3) 0.0251(7) Uani 1 1 d .
H41A H -0.337908 0.017104 0.157045 0.038 Uiso 1 1 calc GR
H41B H -0.384715 0.015419 0.266165 0.038 Uiso 1 1 calc GR
H41C H -0.239799 -0.006137 0.264326 0.038 Uiso 1 1 calc GR
C42 C -0.3394(3) 0.10438(10) 0.2299(3) 0.0225(6) Uani 1 1 d .
H42A H -0.293458 0.134052 0.251192 0.034 Uiso 1 1 calc GR
H42B H -0.416372 0.101346 0.261748 0.034 Uiso 1 1 calc GR
H42C H -0.374362 0.102818 0.150528 0.034 Uiso 1 1 calc GR

loop_
_atom_site_aniso_label
_atom_site_aniso_U_11
_atom_site_aniso_U_22
_atom_site_aniso_U_33
_atom_site_aniso_U_23
_atom_site_aniso_U_13
_atom_site_aniso_U_12
Hf1 0.00876(4) 0.00994(5) 0.00950(5) 0.00104(4) 0.00260(3) -0.00023(4)
O1 0.0116(9) 0.0130(8) 0.0118(9) 0.0019(6) 0.0020(7) 0.0008(6)
O2 0.0107(9) 0.0137(9) 0.0128(9) -0.0018(7) -0.0003(7) 0.0008(6)
O3 0.0140(9) 0.0118(8) 0.0130(9) 0.0001(6) 0.0070(7) -0.0006(6)
O4 0.0124(9) 0.0169(9) 0.0119(9) -0.0025(7) 0.0050(7) -0.0051(7)
O5 0.0090(9) 0.0167(9) 0.0147(9) 0.0040(7) 0.0009(7) 0.0020(7)
O6 0.0091(9) 0.0150(9) 0.0158(9) 0.0015(7) 0.0039(7) -0.0017(6)
N1 0.0106(10) 0.0128(10) 0.0091(10) -0.0006(7) 0.0025(8) -0.0013(7)
N2 0.0107(10) 0.0120(10) 0.0097(10) -0.0005(7) 0.0036(8) -0.0010(7)
C1 0.0089(11) 0.0134(11) 0.0115(12) -0.0012(9) 0.0018(9) -0.0014(8)
C2 0.0142(13) 0.0173(12) 0.0100(12) -0.0004(9) 0.0040(10) -0.0019(9)
C3 0.0174(13) 0.0150(12) 0.0120(12) -0.0033(9) 0.0054(10) -0.0030(9)
C4 0.0115(12) 0.0131(11) 0.0157(13) -0.0013(9) 0.0055(10) -0.0018(9)
C5 0.0150(13) 0.0129(12) 0.0208(14) -0.0033(10) 0.0068(11) -0.0008(9)
C6 0.0198(14) 0.0129(12) 0.0254(16) 0.0006(10) 0.0056(12) 0.0025(10)
C7 0.0170(14) 0.0155(12) 0.0186(14) 0.0039(10) 0.0020(11) 0.0012(10)
C8 0.0149(13) 0.0147(12) 0.0140(13) 0.0000(9) 0.0021(10) -0.0006(9)
C9 0.0100(12) 0.0111(11) 0.0137(12) 0.0001(9) 0.0041(10) -0.0014(8)
C10 0.0099(11) 0.0118(11) 0.0105(12) -0.0011(8) 0.0023(9) -0.0013(8)
C11 0.0093(11) 0.0149(11) 0.0086(11) 0.0011(9) 0.0024(9) -0.0004(9)
C12 0.0118(12) 0.0138(11) 0.0127(12) -0.0024(9) 0.0032(10) -0.0005(9)
C13 0.0133(13) 0.0217(14) 0.0166(14) -0.0027(10) -0.0006(10) 0.0014(10)
C14 0.0142(13) 0.0250(15) 0.0199(14) -0.0068(11) 0.0005(11) -0.0026(10)
C15 0.0150(13) 0.0189(13) 0.0215(15) -0.0085(10) 0.0046(11) -0.0029(10)
C16 0.0133(13) 0.0150(12) 0.0161(13) -0.0020(9) 0.0035(10) 0.0006(9)
C17 0.0112(12) 0.0149(11) 0.0111(12) -0.0007(9) 0.0024(10) -0.0020(9)
C18 0.0100(12) 0.0125(11) 0.0126(12) -0.0003(9) 0.0038(9) 0.0019(8)
C19 0.0144(13) 0.0130(11) 0.0159(13) -0.0022(9) 0.0044(10) -0.0015(9)
C20 0.0139(12) 0.0165(12) 0.0156(13) -0.0050(9) 0.0041(10) -0.0020(9)
C21 0.0106(12) 0.0179(12) 0.0124(12) -0.0011(9) 0.0024(10) 0.0012(9)
C22 0.0173(13) 0.0253(14) 0.0118(12) -0.0044(10) 0.0040(10) -0.0015(11)
C23 0.0211(15) 0.0297(16) 0.0106(13) 0.0010(11) 0.0032(11) -0.0003(11)
C24 0.0159(13) 0.0217(14) 0.0172(14) 0.0050(10) 0.0057(11) -0.0007(10)
C25 0.0112(12) 0.0168(12) 0.0129(12) 0.0004(9) 0.0028(10) -0.0006(9)
C26 0.0087(11) 0.0162(12) 0.0100(12) -0.0008(9) 0.0019(9) 0.0007(8)
C27 0.0112(12) 0.0134(11) 0.0103(12) -0.0003(8) 0.0031(9) 0.0002(8)
C28 0.0113(12) 0.0096(11) 0.0133(12) 0.0009(8) 0.0035(10) -0.0002(8)
C29 0.0120(12) 0.0147(11) 0.0115(12) -0.0023(9) 0.0021(10) -0.0012(9)
C30 0.0158(14) 0.0183(13) 0.0174(14) -0.0019(10) 0.0072(11) -0.0056(10)
C31 0.0144(13) 0.0179(13) 0.0192(14) -0.0034(10) 0.0018(11) -0.0052(10)
C32 0.0169(14) 0.0174(13) 0.0128(13) -0.0037(9) 0.0010(10) -0.0022(10)
C33 0.0161(13) 0.0143(12) 0.0117(12) 0.0002(9) 0.0040(10) -0.0018(9)
C34 0.0102(11) 0.0111(11) 0.0135(12) -0.0002(9) 0.0028(9) -0.0012(8)
C35 0.0089(12) 0.0163(12) 0.0146(13) 0.0025(9) 0.0015(10) 0.0018(9)
C36 0.0274(17) 0.0285(16) 0.0182(15) 0.0098(12) 0.0061(13) 0.0013(12)
C37 0.0199(15) 0.0280(16) 0.0287(17) -0.0053(12) 0.0106(13) 0.0047(12)
C38 0.0158(15) 0.0255(15) 0.0303(18) -0.0010(12) -0.0027(13) -0.0022(11)
C39 0.0138(13) 0.0157(12) 0.0160(13) 0.0000(9) 0.0076(10) -0.0019(9)
C40 0.0289(17) 0.0249(15) 0.0170(14) 0.0023(11) 0.0084(12) -0.0008(12)
C41 0.0206(15) 0.0217(15) 0.0370(19) -0.0069(12) 0.0149(14) -0.0073(11)
C42 0.0201(14) 0.0257(15) 0.0257(15) 0.0065(12) 0.0129(12) 0.0065(12)

loop_
_atom_type_symbol
_atom_type_description
_atom_type_scat_dispersion_real
_atom_type_scat_dispersion_imag
_atom_type_scat_source
C C 0.0033 0.0016 'International Tables Vol C Tables 4.2.6.8 and 6.1.1.4'
H H 0.0000 0.0000 'International Tables Vol C Tables 4.2.6.8 and 6.1.1.4'
Hf Hf -0.5830 6.1852 'International Tables Vol C Tables 4.2.6.8 and 6.1.1.4'
N N 0.0061 0.0033 'International Tables Vol C Tables 4.2.6.8 and 6.1.1.4'
O O 0.0106 0.0060 'International Tables Vol C Tables 4.2.6.8 and 6.1.1.4'

loop_
_exptl_crystal_face_index_h
_exptl_crystal_face_index_k
_exptl_crystal_face_index_l
_exptl_crystal_face_perp_dist
0 2 1 0.1203
-1 0 0 0.0344
1 0 0 0.0084
0 1 0 0.0733
0 -1 0 0.0683
0 2 -1 0.1194
0 -2 1 0.1234
0 -2 -1 0.1263

loop_
_geom_angle_atom_site_label_1
_geom_angle_atom_site_label_2
_geom_angle_atom_site_label_3
_geom_angle
O1 Hf1 O3 152.33(7)
O1 Hf1 N1 76.03(7)
O1 Hf1 N2 84.02(7)
O3 Hf1 N1 84.11(7)
O3 Hf1 N2 74.82(7)
O5 Hf1 O1 96.90(7)
O5 Hf1 O3 100.67(8)
O5 Hf1 O6 102.75(8)
O5 Hf1 N1 171.17(7)
O5 Hf1 N2 90.02(8)
O6 Hf1 O1 98.59(8)
O6 Hf1 O3 98.17(8)
O6 Hf1 N1 83.75(8)
O6 Hf1 N2 166.49(8)
N1 Hf1 N2 84.04(7)
C1 O1 Hf1 142.37(17)
C11 O2 C12 105.28(19)
C18 O3 Hf1 139.74(16)
C28 O4 C29 105.2(2)
C35 O5 Hf1 163.70(17)
C39 O6 Hf1 148.92(16)
C11 N1 Hf1 127.47(17)
C11 N1 C17 105.7(2)
C17 N1 Hf1 124.29(16)
C28 N2 Hf1 126.35(17)
C28 N2 C34 105.8(2)
C34 N2 Hf1 126.62(17)
O1 C1 C2 116.9(2)
O1 C1 C10 124.0(2)
C10 C1 C2 119.0(2)
C1 C2 H2 119.6
C3 C2 C1 120.8(2)
C3 C2 H2 119.6
C2 C3 H3 119.1
C2 C3 C4 121.8(2)
C4 C3 H3 119.1
C3 C4 C9 118.8(2)
C5 C4 C3 121.1(2)
C5 C4 C9 120.1(2)
C4 C5 H5 119.5
C6 C5 C4 120.9(3)
C6 C5 H5 119.5
C5 C6 H6 120.2
C5 C6 C7 119.6(3)
C7 C6 H6 120.2
C6 C7 H7 119.5
C8 C7 C6 121.1(3)
C8 C7 H7 119.5
C7 C8 H8 119.5
C7 C8 C9 121.0(3)
C9 C8 H8 119.5
C4 C9 C10 118.9(2)
C8 C9 C4 117.3(2)
C8 C9 C10 123.8(2)
C1 C10 C9 120.1(2)
C1 C10 C11 117.1(2)
C9 C10 C11 122.0(2)
O2 C11 C10 117.5(2)
N1 C11 O2 113.3(2)
N1 C11 C10 128.7(2)
O2 C12 C17 107.9(2)
C13 C12 O2 127.4(2)
C13 C12 C17 124.7(2)
C12 C13 H13 122.4
C12 C13 C14 115.2(3)
C14 C13 H13 122.4
C13 C14 H14 119.4
C13 C14 C15 121.3(3)
C15 C14 H14 119.4
C14 C15 H15 118.9
C16 C15 C14 122.2(3)
C16 C15 H15 118.9
C15 C16 H16 121.6
C17 C16 C15 116.7(2)
C17 C16 H16 121.6
C12 C17 N1 107.8(2)
C12 C17 C16 119.9(2)
C16 C17 N1 132.2(2)
O3 C18 C19 117.5(2)
O3 C18 C27 123.7(2)
C27 C18 C19 118.8(2)
C18 C19 H19 119.7
C20 C19 C18 120.7(2)
C20 C19 H19 119.7
C19 C20 H20 119.0
C19 C20 C21 122.1(2)
C21 C20 H20 119.0
C20 C21 C26 119.1(2)
C22 C21 C20 120.9(2)
C22 C21 C26 120.0(2)
C21 C22 H22 119.2
C23 C22 C21 121.7(3)
C23 C22 H22 119.2
C22 C23 H23 120.6
C22 C23 C24 118.8(3)
C24 C23 H23 120.6
C23 C24 H24 119.4
C25 C24 C23 121.3(3)
C25 C24 H24 119.4
C24 C25 H25 119.1
C24 C25 C26 121.7(3)
C26 C25 H25 119.1
C21 C26 C27 118.2(2)
C25 C26 C21 116.6(2)
C25 C26 C27 125.1(2)
C18 C27 C26 120.9(2)
C18 C27 C28 116.3(2)
C26 C27 C28 122.7(2)
O4 C28 C27 117.7(2)
N2 C28 O4 113.1(2)
N2 C28 C27 129.0(2)
O4 C29 C30 127.2(3)
O4 C29 C34 108.2(2)
C34 C29 C30 124.6(2)
C29 C30 H30 122.5
C31 C30 C29 115.0(3)
C31 C30 H30 122.5
C30 C31 H31 119.2
C30 C31 C32 121.7(3)
C32 C31 H31 119.2
C31 C32 H32 118.9
C33 C32 C31 122.3(3)
C33 C32 H32 118.9
C32 C33 H33 121.9
C32 C33 C34 116.2(3)
C34 C33 H33 121.9
C29 C34 N2 107.8(2)
C29 C34 C33 120.2(2)
C33 C34 N2 132.0(2)
O5 C35 C36 108.8(2)
O5 C35 C37 107.8(2)
O5 C35 C38 108.8(2)
C36 C35 C37 110.0(2)
C36 C35 C38 110.3(3)
C38 C35 C37 111.1(2)
C35 C36 H36A 109.5
C35 C36 H36B 109.5
C35 C36 H36C 109.5
H36A C36 H36B 109.5
H36A C36 H36C 109.5
H36B C36 H36C 109.5
C35 C37 H37A 109.5
C35 C37 H37B 109.5
C35 C37 H37C 109.5
H37A C37 H37B 109.5
H37A C37 H37C 109.5
H37B C37 H37C 109.5
C35 C38 H38A 109.5
C35 C38 H38B 109.5
C35 C38 H38C 109.5
H38A C38 H38B 109.5
H38A C38 H38C 109.5
H38B C38 H38C 109.5
O6 C39 C40 107.6(2)
O6 C39 C41 108.4(2)
O6 C39 C42 109.7(2)
C40 C39 C41 111.1(2)
C40 C39 C42 110.0(2)
C41 C39 C42 110.0(2)
C39 C40 H40A 109.5
C39 C40 H40B 109.5
C39 C40 H40C 109.5
H40A C40 H40B 109.5
H40A C40 H40C 109.5
H40B C40 H40C 109.5
C39 C41 H41A 109.5
C39 C41 H41B 109.5
C39 C41 H41C 109.5
H41A C41 H41B 109.5
H41A C41 H41C 109.5
H41B C41 H41C 109.5
C39 C42 H42A 109.5
C39 C42 H42B 109.5
C39 C42 H42C 109.5
H42A C42 H42B 109.5
H42A C42 H42C 109.5
H42B C42 H42C 109.5

loop_
_geom_bond_atom_site_label_1
_geom_bond_atom_site_label_2
_geom_bond_distance
Hf1 O1 2.0450(19)
Hf1 O3 2.0465(18)
Hf1 O5 1.9274(18)
Hf1 O6 1.9373(18)
Hf1 N1 2.346(2)
Hf1 N2 2.371(2)
O1 C1 1.312(3)
O2 C11 1.372(3)
O2 C12 1.385(3)
O3 C18 1.317(3)
O4 C28 1.371(3)
O4 C29 1.380(3)
O5 C35 1.412(3)
O6 C39 1.418(3)
N1 C11 1.313(3)
N1 C17 1.412(3)
N2 C28 1.315(3)
N2 C34 1.406(3)
C1 C2 1.435(4)
C1 C10 1.402(4)
C2 H2 0.9500
C2 C3 1.356(4)
C3 H3 0.9500
C3 C4 1.422(4)
C4 C5 1.410(3)
C4 C9 1.429(4)
C5 H5 0.9500
C5 C6 1.371(4)
C6 H6 0.9500
C6 C7 1.401(4)
C7 H7 0.9500
C7 C8 1.376(4)
C8 H8 0.9500
C8 C9 1.421(4)
C9 C10 1.442(3)
C10 C11 1.452(3)
C12 C13 1.377(4)
C12 C17 1.387(4)
C13 H13 0.9500
C13 C14 1.392(4)
C14 H14 0.9500
C14 C15 1.401(4)
C15 H15 0.9500
C15 C16 1.390(4)
C16 H16 0.9500
C16 C17 1.389(4)
C18 C19 1.431(4)
C18 C27 1.408(4)
C19 H19 0.9500
C19 C20 1.353(4)
C20 H20 0.9500
C20 C21 1.420(4)
C21 C22 1.411(4)
C21 C26 1.432(4)
C22 H22 0.9500
C22 C23 1.369(4)
C23 H23 0.9500
C23 C24 1.401(4)
C24 H24 0.9500
C24 C25 1.374(4)
C25 H25 0.9500
C25 C26 1.418(4)
C26 C27 1.437(4)
C27 C28 1.454(4)
C29 C30 1.387(4)
C29 C34 1.381(4)
C30 H30 0.9500
C30 C31 1.386(4)
C31 H31 0.9500
C31 C32 1.400(4)
C32 H32 0.9500
C32 C33 1.395(4)
C33 H33 0.9500
C33 C34 1.398(4)
C35 C36 1.520(4)
C35 C37 1.523(4)
C35 C38 1.522(4)
C36 H36A 0.9800
C36 H36B 0.9800
C36 H36C 0.9800
C37 H37A 0.9800
C37 H37B 0.9800
C37 H37C 0.9800
C38 H38A 0.9800
C38 H38B 0.9800
C38 H38C 0.9800
C39 C40 1.522(4)
C39 C41 1.527(4)
C39 C42 1.533(4)
C40 H40A 0.9800
C40 H40B 0.9800
C40 H40C 0.9800
C41 H41A 0.9800
C41 H41B 0.9800
C41 H41C 0.9800
C42 H42A 0.9800
C42 H42B 0.9800
C42 H42C 0.9800

loop_
_geom_torsion_atom_site_label_1
_geom_torsion_atom_site_label_2
_geom_torsion_atom_site_label_3
_geom_torsion_atom_site_label_4
_geom_torsion
Hf1 O1 C1 C2 -173.77(19)
Hf1 O1 C1 C10 8.9(4)
Hf1 O3 C18 C19 -152.0(2)
Hf1 O3 C18 C27 30.3(4)
Hf1 O5 C35 C36 -94.7(6)
Hf1 O5 C35 C37 24.6(7)
Hf1 O5 C35 C38 145.1(5)
Hf1 O6 C39 C40 -62.9(4)
Hf1 O6 C39 C41 177.0(2)
Hf1 O6 C39 C42 56.8(4)
Hf1 N1 C11 O2 -165.43(16)
Hf1 N1 C11 C10 5.5(4)
Hf1 N1 C17 C12 165.25(17)
Hf1 N1 C17 C16 -10.1(4)
Hf1 N2 C28 O4 -168.51(15)
Hf1 N2 C28 C27 5.7(4)
Hf1 N2 C34 C29 168.02(17)
Hf1 N2 C34 C33 -10.5(4)
O1 C1 C2 C3 179.6(2)
O1 C1 C10 C9 -174.5(2)
O1 C1 C10 C11 15.0(4)
O2 C12 C13 C14 -175.7(3)
O2 C12 C17 N1 -0.7(3)
O2 C12 C17 C16 175.4(2)
O3 C18 C19 C20 178.4(2)
O3 C18 C27 C26 -175.7(2)
O3 C18 C27 C28 8.3(4)
O4 C29 C30 C31 -177.8(3)
O4 C29 C34 N2 0.2(3)
O4 C29 C34 C33 178.9(2)
C1 C2 C3 C4 -3.0(4)
C1 C10 C11 O2 150.0(2)
C1 C10 C11 N1 -20.6(4)
C2 C1 C10 C9 8.3(4)
C2 C1 C10 C11 -162.3(2)
C2 C3 C4 C5 -175.1(3)
C2 C3 C4 C9 3.4(4)
C3 C4 C5 C6 177.1(3)
C3 C4 C9 C8 -175.7(2)
C3 C4 C9 C10 2.0(4)
C4 C5 C6 C7 -0.4(4)
C4 C9 C10 C1 -7.8(4)
C4 C9 C10 C11 162.2(2)
C5 C4 C9 C8 2.8(4)
C5 C4 C9 C10 -179.5(2)
C5 C6 C7 C8 0.8(5)
C6 C7 C8 C9 0.7(4)
C7 C8 C9 C4 -2.5(4)
C7 C8 C9 C10 179.9(3)
C8 C9 C10 C1 169.8(3)
C8 C9 C10 C11 -20.2(4)
C9 C4 C5 C6 -1.4(4)
C9 C10 C11 O2 -20.4(4)
C9 C10 C11 N1 169.0(3)
C10 C1 C2 C3 -2.9(4)
C11 O2 C12 C13 176.4(3)
C11 O2 C12 C17 -1.2(3)
C11 N1 C17 C12 2.3(3)
C11 N1 C17 C16 -173.1(3)
C12 O2 C11 N1 2.8(3)
C12 O2 C11 C10 -169.2(2)
C12 C13 C14 C15 -0.3(4)
C13 C12 C17 N1 -178.3(3)
C13 C12 C17 C16 -2.2(4)
C13 C14 C15 C16 0.0(5)
C14 C15 C16 C17 -0.6(4)
C15 C16 C17 N1 176.6(3)
C15 C16 C17 C12 1.7(4)
C17 N1 C11 O2 -3.2(3)
C17 N1 C11 C10 167.7(3)
C17 C12 C13 C14 1.5(4)
C18 C19 C20 C21 -1.0(4)
C18 C27 C28 O4 151.4(2)
C18 C27 C28 N2 -22.6(4)
C19 C18 C27 C26 6.7(4)
C19 C18 C27 C28 -169.4(2)
C19 C20 C21 C22 -175.6(3)
C19 C20 C21 C26 2.9(4)
C20 C21 C22 C23 177.1(3)
C20 C21 C26 C25 -176.6(2)
C20 C21 C26 C27 0.0(4)
C21 C22 C23 C24 0.0(4)
C21 C26 C27 C18 -4.8(4)
C21 C26 C27 C28 171.0(2)
C22 C21 C26 C25 1.8(4)
C22 C21 C26 C27 178.5(2)
C22 C23 C24 C25 0.7(4)
C23 C24 C25 C26 -0.2(4)
C24 C25 C26 C21 -1.1(4)
C24 C25 C26 C27 -177.5(3)
C25 C26 C27 C18 171.5(3)
C25 C26 C27 C28 -12.6(4)
C26 C21 C22 C23 -1.4(4)
C26 C27 C28 O4 -24.6(4)
C26 C27 C28 N2 161.4(3)
C27 C18 C19 C20 -3.8(4)
C28 O4 C29 C30 177.3(3)
C28 O4 C29 C34 -0.6(3)
C28 N2 C34 C29 0.4(3)
C28 N2 C34 C33 -178.2(3)
C29 O4 C28 N2 0.9(3)
C29 O4 C28 C27 -174.0(2)
C29 C30 C31 C32 -0.3(4)
C30 C29 C34 N2 -177.8(2)
C30 C29 C34 C33 0.9(4)
C30 C31 C32 C33 0.2(4)
C31 C32 C33 C34 0.5(4)
C32 C33 C34 N2 177.4(3)
C32 C33 C34 C29 -1.0(4)
C34 N2 C28 O4 -0.8(3)
C34 N2 C28 C27 173.4(3)
C34 C29 C30 C31 -0.2(4)

loop_
_exptl_oxdiff_crystal_face_indexfrac_h
_exptl_oxdiff_crystal_face_indexfrac_k
_exptl_oxdiff_crystal_face_indexfrac_l
_exptl_oxdiff_crystal_face_x
_exptl_oxdiff_crystal_face_y
_exptl_oxdiff_crystal_face_z
0.0310 2.0523 0.9672 0.0613 0.0426 -0.0110
-0.9980 0.1116 -0.0013 -0.0543 0.0481 -0.0083
0.9980 -0.1116 0.0013 0.0543 -0.0481 0.0083
0.0154 0.9977 -0.0155 0.0102 0.0079 -0.0207
-0.0154 -0.9977 0.0155 -0.0102 -0.0079 0.0207
0.0306 1.9383 -1.0292 -0.0205 -0.0109 -0.0718
-0.0306 -1.9383 1.0292 0.0205 0.0109 0.0718
-0.0310 -2.0523 -0.9672 -0.0613 -0.0426 0.0110

loop_
_twin_individual_id
_twin_individual_mass_fraction_refined
_oxdiff_twin_reflns_isolated
_oxdiff_twin_reflns_overlapped
_twin_individual_twin_lattice_type
_twin_individual_twin_matrix_11
_twin_individual_twin_matrix_12
_twin_individual_twin_matrix_13
_twin_individual_twin_matrix_21
_twin_individual_twin_matrix_22
_twin_individual_twin_matrix_23
_twin_individual_twin_matrix_31
_twin_individual_twin_matrix_32
_twin_individual_twin_matrix_33
1 0.5217(4) 125849 116477 ref 1.0000 0.0000 0.0000 0.0000 1.0000 0.0000 0.0000 0.0000 1.0000
2 0.4783(4) 125677 116476 nmt 0.9994 0.0150 0.0003 -0.1114 0.9988 0.0588 0.0006 -0.0152 0.9996
